data_2222861
loop_
_publ_author_name
'Zhao, Min Min'
'Li, Yong Hua'
'Zhang, Yuan'

_publ_section_title
;
 6-(4-Nitrobenzyloxy)quinoline
;
_journal_coeditor_code RZ2340
_journal_issue 8
_journal_name_full 'Acta Crystallographica Section E'
_journal_page_first o1795
_journal_paper_doi 10.1107/S1600536809025823
_journal_volume 65
_journal_year 2009
_chemical_formula_iupac 'C16 H12 N2 O3'
_chemical_formula_moiety 'C16 H12 N2 O3'
_chemical_formula_sum 'C16 H12 N2 O3'
_chemical_formula_weight 280.28
_chemical_name_systematic
;
6-(4-Nitrobenzyloxy)quinoline
;
_space_group_IT_number 14
_symmetry_cell_setting monoclinic
_symmetry_space_group_name_Hall '-P 2yn'
_symmetry_space_group_name_H-M 'P 1 21/n 1'
_atom_sites_solution_hydrogens geom
_atom_sites_solution_primary direct
_atom_sites_solution_secondary difmap
_audit_creation_method SHELXL-97
_cell_angle_alpha 90.00
_cell_angle_beta 115.25(3)
_cell_angle_gamma 90.00
_cell_formula_units_Z 4
_cell_length_a 12.296(3)
_cell_length_b 8.9146(18)
_cell_length_c 13.559(3)
_cell_measurement_reflns_used 8689
_cell_measurement_temperature 293(2)
_cell_measurement_theta_max 27.82
_cell_measurement_theta_min 3.035
_cell_volume 1344.3(6)
_computing_cell_refinement 'CrystalClear (Rigaku, 2005)'
_computing_data_collection 'CrystalClear (Rigaku, 2005)'
_computing_data_reduction 'CrystalClear (Rigaku, 2005)'
_computing_molecular_graphics 'SHELXTL/PC (Sheldrick, 2008)'
_computing_publication_material 'SHELXTL/PC (Sheldrick, 2008)'
_computing_structure_refinement 'SHELXL97 (Sheldrick, 2008)'
_computing_structure_solution 'SHELXS97 (Sheldrick, 2008)'
_diffrn_ambient_temperature 293(2)
_diffrn_detector_area_resol_mean 13.6612
_diffrn_measured_fraction_theta_full 0.998
_diffrn_measured_fraction_theta_max 0.998
_diffrn_measurement_device_type 'Rigaku SCXmini'
_diffrn_measurement_method 'CCD profile fitting'
_diffrn_radiation_monochromator graphite
_diffrn_radiation_source 'fine-focus sealed tube'
_diffrn_radiation_type MoK\a
_diffrn_radiation_wavelength 0.71073
_diffrn_reflns_av_R_equivalents 0.0790
_diffrn_reflns_av_sigmaI/netI 0.0651
_diffrn_reflns_limit_h_max 15
_diffrn_reflns_limit_h_min -15
_diffrn_reflns_limit_k_max 10
_diffrn_reflns_limit_k_min -10
_diffrn_reflns_limit_l_max 16
_diffrn_reflns_limit_l_min -16
_diffrn_reflns_number 11965
_diffrn_reflns_theta_full 25.99
_diffrn_reflns_theta_max 25.99
_diffrn_reflns_theta_min 3.32
_diffrn_standards_number 0
_exptl_absorpt_coefficient_mu 0.098
_exptl_absorpt_correction_T_max 0.981
_exptl_absorpt_correction_T_min 0.976
_exptl_absorpt_correction_type multi-scan
_exptl_absorpt_process_details '(CrystalClear; Rigaku, 2005)'
_exptl_crystal_colour colourless
_exptl_crystal_density_diffrn 1.385
_exptl_crystal_density_method 'not measured'
_exptl_crystal_description block
_exptl_crystal_F_000 584
_exptl_crystal_size_max 0.20
_exptl_crystal_size_mid 0.18
_exptl_crystal_size_min 0.15
_refine_diff_density_max 0.145
_refine_diff_density_min -0.154
_refine_ls_extinction_method none
_refine_ls_goodness_of_fit_ref 1.021
_refine_ls_hydrogen_treatment constr
_refine_ls_matrix_type full
_refine_ls_number_parameters 190
_refine_ls_number_reflns 2630
_refine_ls_number_restraints 0
_refine_ls_restrained_S_all 1.021
_refine_ls_R_factor_all 0.1441
_refine_ls_R_factor_gt 0.0651
_refine_ls_shift/su_max 0.000
_refine_ls_shift/su_mean 0.000
_refine_ls_structure_factor_coef Fsqd
_refine_ls_weighting_details 'calc w=1/[\s^2^(Fo^2^)+(0.0563P)^2^+0.1856P] where P=(Fo^2^+2Fc^2^)/3'
_refine_ls_weighting_scheme calc
_refine_ls_wR_factor_gt 0.1265
_refine_ls_wR_factor_ref 0.1516
_reflns_number_gt 1372
_reflns_number_total 2630
_reflns_threshold_expression I>2\s(I)
_cod_data_source_file rz2340.cif
_cod_data_source_block I
_cod_original_sg_symbol_H-M 'P 21/n'
_cod_database_code 2222861
_cod_database_fobs_code 2222861

loop_
_symmetry_equiv_pos_as_xyz
'x, y, z'
'-x+1/2, y+1/2, -z+1/2'
'-x, -y, -z'
'x-1/2, -y-1/2, z-1/2'

loop_
_atom_site_type_symbol
_atom_site_label
_atom_site_fract_x
_atom_site_fract_y
_atom_site_fract_z
_atom_site_U_iso_or_equiv
_atom_site_adp_type
_atom_site_calc_flag
_atom_site_refinement_flags
_atom_site_occupancy
_atom_site_disorder_assembly
_atom_site_disorder_group
C C1 0.3786(4) 0.3414(4) -0.1994(3) 0.0901(11) Uani d . 1 . .
H H1A 0.3497 0.3839 -0.2686 0.108 Uiso calc R 1 . .
C C2 0.4967(4) 0.3728(4) -0.1275(3) 0.0881(11) Uani d . 1 . .
H H2A 0.5444 0.4336 -0.1487 0.106 Uiso calc R 1 . .
C C3 0.5411(3) 0.3132(4) -0.0257(3) 0.0735(9) Uani d . 1 . .
H H3A 0.6202 0.3321 0.0235 0.088 Uiso calc R 1 . .
C C4 0.4671(3) 0.2230(3) 0.0046(2) 0.0542(7) Uani d . 1 . .
C C5 0.5069(2) 0.1580(3) 0.1090(2) 0.0557(7) Uani d . 1 . .
H H5A 0.5847 0.1750 0.1616 0.067 Uiso calc R 1 . .
C C6 0.4303(3) 0.0705(3) 0.1319(2) 0.0555(8) Uani d . 1 . .
C C7 0.3126(3) 0.0454(3) 0.0539(2) 0.0657(8) Uani d . 1 . .
H H7A 0.2613 -0.0147 0.0711 0.079 Uiso calc R 1 . .
C C8 0.2730(3) 0.1074(3) -0.0460(2) 0.0650(8) Uani d . 1 . .
H H8A 0.1943 0.0902 -0.0967 0.078 Uiso calc R 1 . .
C C9 0.3483(3) 0.1972(3) -0.0747(2) 0.0572(8) Uani d . 1 . .
C C10 0.5763(2) 0.0164(3) 0.3124(2) 0.0597(8) Uani d . 1 . .
H H10A 0.5943 0.1212 0.3318 0.072 Uiso calc R 1 . .
H H10B 0.6332 -0.0211 0.2861 0.072 Uiso calc R 1 . .
C C11 0.5866(2) -0.0718(3) 0.4102(2) 0.0502(7) Uani d . 1 . .
C C12 0.6722(3) -0.0323(3) 0.5119(2) 0.0620(8) Uani d . 1 . .
H H12A 0.7211 0.0504 0.5189 0.074 Uiso calc R 1 . .
C C13 0.6870(3) -0.1124(3) 0.6032(2) 0.0605(8) Uani d . 1 . .
H H13A 0.7456 -0.0855 0.6715 0.073 Uiso calc R 1 . .
C C14 0.6139(2) -0.2321(3) 0.5916(2) 0.0504(7) Uani d . 1 . .
C C15 0.5270(3) -0.2749(3) 0.4919(2) 0.0607(8) Uani d . 1 . .
H H15A 0.4777 -0.3568 0.4859 0.073 Uiso calc R 1 . .
C C16 0.5142(3) -0.1945(3) 0.4008(2) 0.0627(8) Uani d . 1 . .
H H16A 0.4565 -0.2231 0.3325 0.075 Uiso calc R 1 . .
N N1 0.3048(2) 0.2567(3) -0.1773(2) 0.0782(8) Uani d . 1 . .
N N2 0.6285(3) -0.3179(3) 0.6883(2) 0.0655(7) Uani d . 1 . .
O O1 0.45682(16) 0.0016(2) 0.22964(15) 0.0699(6) Uani d . 1 . .
O O2 0.7111(2) -0.2867(3) 0.77502(18) 0.0885(8) Uani d . 1 . .
O O3 0.5578(2) -0.4184(3) 0.67829(19) 0.1026(9) Uani d . 1 . .

loop_
_atom_site_aniso_label
_atom_site_aniso_U_11
_atom_site_aniso_U_22
_atom_site_aniso_U_33
_atom_site_aniso_U_12
_atom_site_aniso_U_13
_atom_site_aniso_U_23
C1 0.105(3) 0.111(3) 0.062(2) 0.029(3) 0.043(2) 0.032(2)
C2 0.096(3) 0.101(3) 0.080(3) 0.005(2) 0.050(2) 0.028(2)
C3 0.074(2) 0.083(2) 0.070(2) 0.0011(18) 0.0365(18) 0.0121(19)
C4 0.0594(18) 0.0558(17) 0.0529(17) 0.0062(14) 0.0293(15) 0.0049(15)
C5 0.0499(17) 0.0636(19) 0.0504(17) 0.0014(14) 0.0182(14) 0.0028(15)
C6 0.0569(18) 0.0606(19) 0.0488(17) 0.0038(15) 0.0224(15) 0.0096(15)
C7 0.0593(19) 0.075(2) 0.061(2) -0.0085(16) 0.0246(17) 0.0075(17)
C8 0.0535(18) 0.078(2) 0.0564(19) -0.0016(16) 0.0167(16) -0.0063(17)
C9 0.0624(19) 0.064(2) 0.0458(17) 0.0152(16) 0.0241(15) 0.0030(15)
C10 0.0556(18) 0.0685(19) 0.0551(17) -0.0006(15) 0.0235(15) 0.0073(16)
C11 0.0513(16) 0.0530(17) 0.0498(17) 0.0060(14) 0.0249(14) 0.0037(14)
C12 0.065(2) 0.0585(19) 0.0581(19) -0.0059(15) 0.0220(16) -0.0016(16)
C13 0.0649(19) 0.063(2) 0.0443(17) 0.0002(16) 0.0144(15) -0.0018(15)
C14 0.0552(17) 0.0486(17) 0.0475(17) 0.0149(14) 0.0219(14) 0.0077(14)
C15 0.0610(18) 0.0558(18) 0.0592(19) -0.0042(14) 0.0196(16) 0.0100(16)
C16 0.0626(19) 0.064(2) 0.0515(17) -0.0022(16) 0.0150(15) 0.0042(16)
N1 0.081(2) 0.097(2) 0.0538(16) 0.0222(16) 0.0264(15) 0.0179(15)
N2 0.0721(18) 0.0630(18) 0.0608(18) 0.0157(15) 0.0278(15) 0.0106(15)
O1 0.0584(13) 0.0896(15) 0.0573(13) -0.0055(11) 0.0204(11) 0.0238(11)
O2 0.0970(18) 0.0955(18) 0.0544(13) 0.0180(14) 0.0145(13) 0.0151(13)
O3 0.114(2) 0.106(2) 0.0789(17) -0.0218(17) 0.0334(15) 0.0297(15)

loop_
_atom_type_symbol
_atom_type_description
_atom_type_scat_dispersion_real
_atom_type_scat_dispersion_imag
_atom_type_scat_source
C C 0.0033 0.0016 'International Tables Vol C Tables 4.2.6.8 and 6.1.1.4'
H H 0.0000 0.0000 'International Tables Vol C Tables 4.2.6.8 and 6.1.1.4'
N N 0.0061 0.0033 'International Tables Vol C Tables 4.2.6.8 and 6.1.1.4'
O O 0.0106 0.0060 'International Tables Vol C Tables 4.2.6.8 and 6.1.1.4'

loop_
_geom_angle_atom_site_label_1
_geom_angle_atom_site_label_2
_geom_angle_atom_site_label_3
_geom_angle_site_symmetry_1
_geom_angle_site_symmetry_3
_geom_angle
_geom_angle_publ_flag
N1 C1 C2 . . 125.1(3) ?
N1 C1 H1A . . 117.5 ?
C2 C1 H1A . . 117.5 ?
C3 C2 C1 . . 118.8(3) ?
C3 C2 H2A . . 120.6 ?
C1 C2 H2A . . 120.6 ?
C2 C3 C4 . . 119.5(3) ?
C2 C3 H3A . . 120.2 ?
C4 C3 H3A . . 120.2 ?
C3 C4 C5 . . 122.6(3) ?
C3 C4 C9 . . 117.4(3) ?
C5 C4 C9 . . 120.0(3) ?
C6 C5 C4 . . 119.2(3) ?
C6 C5 H5A . . 120.4 ?
C4 C5 H5A . . 120.4 ?
C5 C6 O1 . . 125.3(3) ?
C5 C6 C7 . . 120.9(3) ?
O1 C6 C7 . . 113.8(3) ?
C8 C7 C6 . . 120.6(3) ?
C8 C7 H7A . . 119.7 ?
C6 C7 H7A . . 119.7 ?
C7 C8 C9 . . 121.1(3) ?
C7 C8 H8A . . 119.5 ?
C9 C8 H8A . . 119.5 ?
N1 C9 C8 . . 119.2(3) ?
N1 C9 C4 . . 122.6(3) ?
C8 C9 C4 . . 118.2(3) ?
O1 C10 C11 . . 108.5(2) ?
O1 C10 H10A . . 110.0 ?
C11 C10 H10A . . 110.0 ?
O1 C10 H10B . . 110.0 ?
C11 C10 H10B . . 110.0 ?
H10A C10 H10B . . 108.4 ?
C12 C11 C16 . . 118.8(3) ?
C12 C11 C10 . . 119.4(3) ?
C16 C11 C10 . . 121.7(3) ?
C13 C12 C11 . . 121.4(3) ?
C13 C12 H12A . . 119.3 ?
C11 C12 H12A . . 119.3 ?
C14 C13 C12 . . 118.5(3) ?
C14 C13 H13A . . 120.8 ?
C12 C13 H13A . . 120.8 ?
C13 C14 C15 . . 122.1(3) ?
C13 C14 N2 . . 119.0(3) ?
C15 C14 N2 . . 119.0(3) ?
C14 C15 C16 . . 118.8(3) ?
C14 C15 H15A . . 120.6 ?
C16 C15 H15A . . 120.6 ?
C15 C16 C11 . . 120.4(3) ?
C15 C16 H16A . . 119.8 ?
C11 C16 H16A . . 119.8 ?
C1 N1 C9 . . 116.6(3) ?
O2 N2 O3 . . 122.7(3) ?
O2 N2 C14 . . 118.8(3) ?
O3 N2 C14 . . 118.5(3) ?
C6 O1 C10 . . 117.5(2) ?

loop_
_geom_bond_atom_site_label_1
_geom_bond_atom_site_label_2
_geom_bond_site_symmetry_2
_geom_bond_distance
_geom_bond_publ_flag
C1 N1 . 1.310(4) ?
C1 C2 . 1.389(4) ?
C1 H1A . 0.9300 ?
C2 C3 . 1.358(4) ?
C2 H2A . 0.9300 ?
C3 C4 . 1.402(4) ?
C3 H3A . 0.9300 ?
C4 C5 . 1.410(4) ?
C4 C9 . 1.415(4) ?
C5 C6 . 1.357(4) ?
C5 H5A . 0.9300 ?
C6 O1 . 1.368(3) ?
C6 C7 . 1.399(4) ?
C7 C8 . 1.346(4) ?
C7 H7A . 0.9300 ?
C8 C9 . 1.399(4) ?
C8 H8A . 0.9300 ?
C9 N1 . 1.367(3) ?
C10 O1 . 1.425(3) ?
C10 C11 . 1.500(3) ?
C10 H10A . 0.9700 ?
C10 H10B . 0.9700 ?
C11 C12 . 1.377(4) ?
C11 C16 . 1.382(4) ?
C12 C13 . 1.373(4) ?
C12 H12A . 0.9300 ?
C13 C14 . 1.360(4) ?
C13 H13A . 0.9300 ?
C14 C15 . 1.372(4) ?
C14 N2 . 1.461(3) ?
C15 C16 . 1.378(4) ?
C15 H15A . 0.9300 ?
C16 H16A . 0.9300 ?
N2 O2 . 1.214(3) ?
N2 O3 . 1.215(3) ?

loop_
_cod_related_entry_id
_cod_related_entry_database
_cod_related_entry_code
1 ChemSpider 8883190
